data_4065001
loop_
_publ_author_name
'Kumar, P. Vijaya'
'Lin, Wu-Shien'
'Shen, Jiun-Shian'
'Nandi, Debkumar'
'Lee, Hon Man'

_publ_section_title
;
 Direct C5-Arylation Reaction between Imidazoles and Aryl Chlorides
 Catalyzed by Palladium Complexes with Phosphines and N-Heterocyclic
 Carbenes
;
_journal_issue 19
_journal_name_full Organometallics
_journal_page_first 5160
_journal_paper_doi 10.1021/om200490k
_journal_volume 30
_journal_year 2011
_chemical_formula_moiety 'C12 H12 N2 O'
_chemical_formula_sum 'C12 H12 N2 O'
_chemical_formula_weight 200.24
_space_group_IT_number 14
_symmetry_cell_setting monoclinic
_symmetry_Int_Tables_number 14
_symmetry_space_group_name_Hall '-P 2ybc'
_symmetry_space_group_name_H-M 'P 1 21/c 1'
_atom_sites_solution_hydrogens geom
_atom_sites_solution_primary direct
_atom_sites_solution_secondary difmap
_audit_creation_method SHELXL-97
_cell_angle_alpha 90.00
_cell_angle_beta 117.346(11)
_cell_angle_gamma 90.00
_cell_formula_units_Z 4
_cell_length_a 8.7499(15)
_cell_length_b 7.9024(13)
_cell_length_c 16.618(2)
_cell_measurement_reflns_used 2246
_cell_measurement_temperature 150(2)
_cell_measurement_theta_max 28.9
_cell_measurement_theta_min 2.6
_cell_volume 1020.6(3)
_computing_cell_refinement 'SAINT (Bruker, 2007)'
_computing_data_collection 'APEX2 (Bruker, 2007)'
_computing_data_reduction 'SAINT (Bruker, 2007)'
_computing_molecular_graphics 'SHELXTL (Sheldrick, 2008)'
_computing_publication_material 'DIAMOND (Brandenburg, 1999)'
_computing_structure_refinement 'SHELXTL (Sheldrick, 2008)'
_computing_structure_solution 'SHELXTL (Sheldrick, 2008)'
_diffrn_ambient_temperature 150(2)
_diffrn_measured_fraction_theta_full 0.981
_diffrn_measured_fraction_theta_max 0.981
_diffrn_measurement_device_type 'Bruker SMART APEXII'
_diffrn_measurement_method \w
_diffrn_radiation_monochromator graphite
_diffrn_radiation_probe x-ray
_diffrn_radiation_type MoK\a
_diffrn_radiation_wavelength 0.71073
_diffrn_reflns_av_R_equivalents 0.0571
_diffrn_reflns_av_sigmaI/netI 0.0511
_diffrn_reflns_limit_h_max 11
_diffrn_reflns_limit_h_min -11
_diffrn_reflns_limit_k_max 10
_diffrn_reflns_limit_k_min -10
_diffrn_reflns_limit_l_max 21
_diffrn_reflns_limit_l_min -21
_diffrn_reflns_number 8689
_diffrn_reflns_theta_full 27.00
_diffrn_reflns_theta_max 27.00
_diffrn_reflns_theta_min 2.62
_diffrn_source 'fine-focus sealed tube'
_diffrn_standards_decay_% 0
_diffrn_standards_interval_count 0
_diffrn_standards_interval_time 0
_diffrn_standards_number 0
_exptl_absorpt_coefficient_mu 0.085
_exptl_absorpt_correction_T_max 0.9899
_exptl_absorpt_correction_T_min 0.9873
_exptl_absorpt_correction_type multi-scan
_exptl_absorpt_process_details 'SADABS (Sheldrick, 1996)'
_exptl_crystal_colour colorless
_exptl_crystal_density_diffrn 1.303
_exptl_crystal_density_method 'not measured'
_exptl_crystal_description block
_exptl_crystal_F_000 424
_exptl_crystal_size_max 0.15
_exptl_crystal_size_mid 0.13
_exptl_crystal_size_min 0.12
_refine_diff_density_max 0.264
_refine_diff_density_min -0.380
_refine_diff_density_rms 0.075
_refine_ls_extinction_method none
_refine_ls_goodness_of_fit_ref 1.034
_refine_ls_hydrogen_treatment constr
_refine_ls_matrix_type full
_refine_ls_number_parameters 138
_refine_ls_number_reflns 2180
_refine_ls_number_restraints 0
_refine_ls_restrained_S_all 1.034
_refine_ls_R_factor_all 0.0755
_refine_ls_R_factor_gt 0.0515
_refine_ls_shift/su_max 0.001
_refine_ls_shift/su_mean 0.000
_refine_ls_structure_factor_coef Fsqd
_refine_ls_weighting_details 'calc w=1/[\s^2^(Fo^2^)+(0.1176P)^2^+0.0000P] where P=(Fo^2^+2Fc^2^)/3'
_refine_ls_weighting_scheme calc
_refine_ls_wR_factor_gt 0.1510
_refine_ls_wR_factor_ref 0.1809
_reflns_number_gt 1518
_reflns_number_total 2180
_reflns_threshold_expression I>2\s
_cod_data_source_file om200490k_si_002.cif
_cod_data_source_block 3
_cod_original_sg_symbol_H-M 'P 21/c'
_cod_database_code 4065001

loop_
_symmetry_equiv_pos_as_xyz
'x, y, z'
'-x, y+1/2, -z+1/2'
'-x, -y, -z'
'x, -y-1/2, z-1/2'

loop_
_atom_site_label
_atom_site_type_symbol
_atom_site_fract_x
_atom_site_fract_y
_atom_site_fract_z
_atom_site_U_iso_or_equiv
_atom_site_adp_type
_atom_site_occupancy
_atom_site_symmetry_multiplicity
_atom_site_calc_flag
_atom_site_refinement_flags
O1 O 0.4054(2) 0.74419(18) 1.10736(9) 0.0387(4) Uani 1 1 d .
N1 N 0.9364(2) 0.9585(2) 0.79800(11) 0.0311(4) Uani 1 1 d .
N2 N 0.7926(2) 0.72088(18) 0.78970(10) 0.0242(4) Uani 1 1 d .
C1 C 0.7354(3) 0.5464(2) 0.76545(13) 0.0292(5) Uani 1 1 d .
H1A H 0.6170 0.5456 0.7165 0.044 Uiso 1 1 calc R
H1B H 0.7398 0.4876 0.8184 0.044 Uiso 1 1 calc R
H1C H 0.8108 0.4889 0.7452 0.044 Uiso 1 1 calc R
C2 C 0.8991(3) 0.8038(2) 0.76452(12) 0.0280(5) Uani 1 1 d .
H2 H 0.9426 0.7558 0.7267 0.034 Uiso 1 1 calc R
C3 C 0.8493(2) 0.9748(2) 0.84859(12) 0.0277(5) Uani 1 1 d .
H3 H 0.8511 1.0734 0.8817 0.033 Uiso 1 1 calc R
C4 C 0.7597(2) 0.8309(2) 0.84500(11) 0.0238(4) Uani 1 1 d .
C8 C 0.4546(3) 0.7280(2) 0.97916(12) 0.0243(4) Uani 1 1 d .
C6 C 0.4999(2) 0.7009(2) 0.84689(12) 0.0255(4) Uani 1 1 d .
H6 H 0.4625 0.6603 0.7870 0.031 Uiso 1 1 calc R
C5 C 0.6537(2) 0.7912(2) 0.88968(11) 0.0229(4) Uani 1 1 d .
C10 C 0.7058(3) 0.8499(2) 0.97780(12) 0.0264(4) Uani 1 1 d .
H10 H 0.8102 0.9115 1.0079 0.032 Uiso 1 1 calc R
C9 C 0.6074(3) 0.8194(2) 1.02156(12) 0.0270(4) Uani 1 1 d .
H9 H 0.6443 0.8611 1.0812 0.032 Uiso 1 1 calc R
C7 C 0.4012(3) 0.6699(2) 0.89082(12) 0.0266(4) Uani 1 1 d .
H7 H 0.2965 0.6086 0.8607 0.032 Uiso 1 1 calc R
C11 C 0.3512(3) 0.6990(2) 1.02860(12) 0.0279(5) Uani 1 1 d .
C12 C 0.1795(3) 0.6154(3) 0.98004(14) 0.0370(5) Uani 1 1 d .
H12A H 0.1946 0.4989 0.9647 0.056 Uiso 1 1 calc R
H12B H 0.1081 0.6781 0.9244 0.056 Uiso 1 1 calc R
H12C H 0.1231 0.6144 1.0191 0.056 Uiso 1 1 calc R

loop_
_atom_site_aniso_label
_atom_site_aniso_U_11
_atom_site_aniso_U_22
_atom_site_aniso_U_33
_atom_site_aniso_U_23
_atom_site_aniso_U_13
_atom_site_aniso_U_12
O1 0.0499(11) 0.0422(9) 0.0336(8) -0.0030(6) 0.0274(7) -0.0047(7)
N1 0.0321(10) 0.0326(9) 0.0336(9) 0.0016(7) 0.0195(8) -0.0019(7)
N2 0.0292(9) 0.0244(8) 0.0219(7) 0.0008(6) 0.0141(7) 0.0019(6)
C1 0.0396(12) 0.0236(9) 0.0307(9) -0.0013(8) 0.0215(9) -0.0005(8)
C2 0.0307(11) 0.0320(10) 0.0269(9) 0.0034(8) 0.0180(8) 0.0016(8)
C3 0.0280(11) 0.0265(10) 0.0311(9) -0.0016(8) 0.0156(8) -0.0009(8)
C4 0.0263(10) 0.0243(9) 0.0212(8) 0.0002(7) 0.0112(8) 0.0021(7)
C8 0.0282(11) 0.0220(9) 0.0271(9) 0.0042(7) 0.0165(8) 0.0048(7)
C6 0.0275(11) 0.0275(9) 0.0210(8) -0.0022(7) 0.0108(8) -0.0004(7)
C5 0.0247(10) 0.0214(9) 0.0237(9) 0.0027(7) 0.0120(8) 0.0043(7)
C10 0.0280(11) 0.0263(9) 0.0259(9) -0.0006(7) 0.0131(8) -0.0003(8)
C9 0.0296(11) 0.0297(10) 0.0221(9) -0.0005(7) 0.0122(8) 0.0015(8)
C7 0.0269(10) 0.0245(9) 0.0288(9) -0.0003(7) 0.0132(8) -0.0007(8)
C11 0.0343(12) 0.0235(9) 0.0307(10) 0.0068(7) 0.0189(9) 0.0068(8)
C12 0.0351(12) 0.0452(13) 0.0361(11) 0.0088(9) 0.0210(10) -0.0012(9)

loop_
_atom_type_symbol
_atom_type_description
_atom_type_scat_dispersion_real
_atom_type_scat_dispersion_imag
_atom_type_scat_source
C C 0.0033 0.0016 'International Tables Vol C Tables 4.2.6.8 and 6.1.1.4'
H H 0.0000 0.0000 'International Tables Vol C Tables 4.2.6.8 and 6.1.1.4'
N N 0.0061 0.0033 'International Tables Vol C Tables 4.2.6.8 and 6.1.1.4'
O O 0.0106 0.0060 'International Tables Vol C Tables 4.2.6.8 and 6.1.1.4'

loop_
_geom_angle_atom_site_label_1
_geom_angle_atom_site_label_2
_geom_angle_atom_site_label_3
_geom_angle
C2 N1 C3 104.22(15)
C2 N2 C4 106.46(15)
C2 N2 C1 124.77(15)
C4 N2 C1 128.70(15)
N2 C1 H1A 109.5
N2 C1 H1B 109.5
H1A C1 H1B 109.5
N2 C1 H1C 109.5
H1A C1 H1C 109.5
H1B C1 H1C 109.5
N1 C2 N2 112.95(16)
N1 C2 H2 123.5
N2 C2 H2 123.5
C4 C3 N1 111.25(16)
C4 C3 H3 124.4
N1 C3 H3 124.4
C3 C4 N2 105.12(16)
C3 C4 C5 129.80(16)
N2 C4 C5 125.06(16)
C9 C8 C7 118.79(17)
C9 C8 C11 119.00(16)
C7 C8 C11 122.20(18)
C7 C6 C5 120.73(17)
C7 C6 H6 119.6
C5 C6 H6 119.6
C6 C5 C10 118.52(17)
C6 C5 C4 122.58(16)
C10 C5 C4 118.87(17)
C9 C10 C5 120.82(18)
C9 C10 H10 119.6
C5 C10 H10 119.6
C10 C9 C8 120.68(17)
C10 C9 H9 119.7
C8 C9 H9 119.7
C6 C7 C8 120.44(18)
C6 C7 H7 119.8
C8 C7 H7 119.8
O1 C11 C8 120.57(19)
O1 C11 C12 120.48(17)
C8 C11 C12 118.95(16)
C11 C12 H12A 109.5
C11 C12 H12B 109.5
H12A C12 H12B 109.5
C11 C12 H12C 109.5
H12A C12 H12C 109.5
H12B C12 H12C 109.5

loop_
_geom_bond_atom_site_label_1
_geom_bond_atom_site_label_2
_geom_bond_distance
O1 C11 1.223(2)
N1 C2 1.320(3)
N1 C3 1.376(2)
N2 C2 1.353(2)
N2 C4 1.388(2)
N2 C1 1.459(2)
C1 H1A 0.9800
C1 H1B 0.9800
C1 H1C 0.9800
C2 H2 0.9500
C3 C4 1.367(3)
C3 H3 0.9500
C4 C5 1.464(3)
C8 C9 1.393(3)
C8 C7 1.398(3)
C8 C11 1.493(3)
C6 C7 1.385(3)
C6 C5 1.395(3)
C6 H6 0.9500
C5 C10 1.398(2)
C10 C9 1.379(3)
C10 H10 0.9500
C9 H9 0.9500
C7 H7 0.9500
C11 C12 1.493(3)
C12 H12A 0.9800
C12 H12B 0.9800
C12 H12C 0.9800

loop_
_geom_torsion_atom_site_label_1
_geom_torsion_atom_site_label_2
_geom_torsion_atom_site_label_3
_geom_torsion_atom_site_label_4
_geom_torsion
C3 N1 C2 N2 0.6(2)
C4 N2 C2 N1 -0.7(2)
C1 N2 C2 N1 -177.66(16)
C2 N1 C3 C4 -0.3(2)
N1 C3 C4 N2 -0.1(2)
N1 C3 C4 C5 178.45(17)
C2 N2 C4 C3 0.4(2)
C1 N2 C4 C3 177.27(18)
C2 N2 C4 C5 -178.20(17)
C1 N2 C4 C5 -1.4(3)
C7 C6 C5 C10 -0.1(3)
C7 C6 C5 C4 -178.31(15)
C3 C4 C5 C6 140.9(2)
N2 C4 C5 C6 -40.8(3)
C3 C4 C5 C10 -37.3(3)
N2 C4 C5 C10 141.01(18)
C6 C5 C10 C9 0.0(3)
C4 C5 C10 C9 178.23(16)
C5 C10 C9 C8 0.6(3)
C7 C8 C9 C10 -1.0(3)
C11 C8 C9 C10 -179.51(16)
C5 C6 C7 C8 -0.3(3)
C9 C8 C7 C6 0.8(3)
C11 C8 C7 C6 179.31(16)
C9 C8 C11 O1 -5.1(3)
C7 C8 C11 O1 176.41(17)
C9 C8 C11 C12 174.27(17)
C7 C8 C11 C12 -4.2(3)

loop_
_cod_related_entry_id
_cod_related_entry_database
_cod_related_entry_code
1 ChemSpider 30659660
